data_7121811
loop_
_publ_author_name
'Gupta, Sonu'
'Chandna, Nisha'
'Dubey, Pooja'
'Singh, Ajai K.'
'Jain, Nidhi'

_publ_section_title
;
 GO-Cu<sub>7</sub>S<sub>4</sub> catalyzed ortho-aminomethylation of phenol
 derivatives with N,N-dimethylbenzylamines: site-selective oxidative CDC.
;
_journal_issue 54
_journal_name_full 'Chemical communications (Cambridge, England)'
_journal_page_first 7511
_journal_page_last 7514
_journal_paper_doi 10.1039/c8cc03396j
_journal_volume 54
_journal_year 2018
_chemical_formula_moiety 'C19 H18 Cl N O'
_chemical_formula_sum 'C19 H18 Cl N O'
_chemical_formula_weight 311.79
_space_group_IT_number 15
_space_group_name_Hall '-C 2yc'
_space_group_name_H-M_alt 'C 1 2/c 1'
_symmetry_cell_setting monoclinic
_symmetry_space_group_name_Hall '-C 2yc'
_symmetry_space_group_name_H-M 'C 1 2/c 1'
_atom_sites_solution_hydrogens geom
_atom_sites_solution_primary direct
_atom_sites_solution_secondary difmap
_audit_creation_method SHELXL-97
_audit_update_record
;
2018-03-24 deposited with the CCDC.
2018-06-04 downloaded from the CCDC.
;
_cell_angle_alpha 90.00
_cell_angle_beta 93.382(2)
_cell_angle_gamma 90.00
_cell_formula_units_Z 8
_cell_length_a 20.1159(13)
_cell_length_b 8.9951(5)
_cell_length_c 17.9253(11)
_cell_measurement_reflns_used 2194
_cell_measurement_temperature 302(2)
_cell_measurement_theta_max 23.840
_cell_measurement_theta_min 2.23
_cell_volume 3237.8(3)
_computing_structure_refinement 'SHELXL-97 (Sheldrick, 1997)'
_computing_structure_solution 'SHELXS-97 (Sheldrick, 1990)'
_diffrn_ambient_temperature 302(2)
_diffrn_measured_fraction_theta_full 0.998
_diffrn_measured_fraction_theta_max 0.998
_diffrn_measurement_device_type 'CCD area detector'
_diffrn_measurement_method 'phi and omega scans'
_diffrn_radiation_monochromator graphite
_diffrn_radiation_source 'fine-focus sealed tube'
_diffrn_radiation_type MoK\a
_diffrn_radiation_wavelength 0.71073
_diffrn_reflns_av_R_equivalents 0.1548
_diffrn_reflns_av_sigmaI/netI 0.0618
_diffrn_reflns_limit_h_max 22
_diffrn_reflns_limit_h_min -22
_diffrn_reflns_limit_k_max 10
_diffrn_reflns_limit_k_min -10
_diffrn_reflns_limit_l_max 20
_diffrn_reflns_limit_l_min -20
_diffrn_reflns_number 16532
_diffrn_reflns_theta_full 25.00
_diffrn_reflns_theta_max 25.00
_diffrn_reflns_theta_min 2.03
_exptl_absorpt_coefficient_mu 0.237
_exptl_absorpt_correction_T_max 0.934
_exptl_absorpt_correction_T_min 0.925
_exptl_absorpt_correction_type multi-scan
_exptl_absorpt_process_details '(SADABS; Sheldrick, 1996)'
_exptl_crystal_colour colourless
_exptl_crystal_density_diffrn 1.279
_exptl_crystal_density_meas 1.279
_exptl_crystal_density_method 'not measured'
_exptl_crystal_description block
_exptl_crystal_F_000 1312.0
_exptl_crystal_size_max 0.33
_exptl_crystal_size_mid 0.32
_exptl_crystal_size_min 0.29
_refine_diff_density_max 0.293
_refine_diff_density_min -0.457
_refine_diff_density_rms 0.129
_refine_ls_extinction_method none
_refine_ls_goodness_of_fit_ref 1.134
_refine_ls_hydrogen_treatment mixed
_refine_ls_matrix_type full
_refine_ls_number_parameters 201
_refine_ls_number_reflns 2493
_refine_ls_number_restraints 0
_refine_ls_restrained_S_all 1.134
_refine_ls_R_factor_all 0.0726
_refine_ls_R_factor_gt 0.0663
_refine_ls_shift/su_max 0.001
_refine_ls_shift/su_mean 0.000
_refine_ls_structure_factor_coef Fsqd
_refine_ls_weighting_details 'calc w=1/[\s^2^(Fo^2^)+(0.0837P)^2^+2.0595P] where P=(Fo^2^+2Fc^2^)/3'
_refine_ls_weighting_scheme calc
_refine_ls_wR_factor_gt 0.1633
_refine_ls_wR_factor_ref 0.1692
_reflns_number_gt 2194
_reflns_number_total 2496
_reflns_threshold_expression >2sigma(I)
_cod_data_source_file c8cc03396j2.cif
_cod_data_source_block 5f
_cod_depositor_comments
;
The following automatic conversions were performed:

'_symmetry_cell_setting' value 'Monoclinic' changed to 'monoclinic'
according to
/home/data/users/saulius/crontab/automatic-downloads/rss-feeds/RSC/lib/dictionaries/cif_core.dic
dictionary named 'cif_core.dic' version 2.4.2 from 2011-04-26.

Automatic conversion script
Id: cif_fix_values 4973 2017-02-22 13:04:09Z antanas 

 Adding full bibliography for 7121811.cif.
;
_cod_original_sg_symbol_H-M 'C 2/c'
_cod_database_code 7121811

loop_
_symmetry_equiv_pos_as_xyz
'x, y, z'
'-x, y, -z+1/2'
'x+1/2, y+1/2, z'
'-x+1/2, y+1/2, -z+1/2'
'-x, -y, -z'
'x, -y, z-1/2'
'-x+1/2, -y+1/2, -z'
'x+1/2, -y+1/2, z-1/2'

loop_
_atom_site_label
_atom_site_type_symbol
_atom_site_fract_x
_atom_site_fract_y
_atom_site_fract_z
_atom_site_U_iso_or_equiv
_atom_site_adp_type
_atom_site_occupancy
_atom_site_symmetry_multiplicity
_atom_site_calc_flag
_atom_site_refinement_flags
C2 C 0.64865(10) 0.0749(2) 0.40038(11) 0.0410(5) Uani 1 1 d .
C19 C 0.85025(11) 0.6748(3) 0.41155(13) 0.0526(6) Uani 1 1 d .
H19 H 0.8286 0.6516 0.4545 0.063 Uiso 1 1 calc R
C1 C 0.68016(10) 0.2166(2) 0.40913(10) 0.0390(5) Uani 1 1 d .
C11 C 0.75313(10) 0.2345(2) 0.39487(12) 0.0442(5) Uani 1 1 d .
H11A H 0.7796 0.2100 0.4402 0.053 Uiso 1 1 calc R
H11B H 0.7646 0.1646 0.3565 0.053 Uiso 1 1 calc R
C14 C 0.86269(10) 0.5633(3) 0.36125(12) 0.0432(5) Uani 1 1 d .
C15 C 0.89472(11) 0.6016(3) 0.29779(12) 0.0466(6) Uani 1 1 d .
H15 H 0.9036 0.5281 0.2633 0.056 Uiso 1 1 calc R
C3 C 0.68340(12) -0.0555(3) 0.38224(12) 0.0501(6) Uani 1 1 d .
H3 H 0.7289 -0.0502 0.3761 0.060 Uiso 1 1 calc R
C7 C 0.57975(11) 0.0604(3) 0.41183(12) 0.0507(6) Uani 1 1 d .
C10 C 0.64320(11) 0.3345(3) 0.43264(12) 0.0469(6) Uani 1 1 d .
C16 C 0.91375(11) 0.7453(3) 0.28444(13) 0.0513(6) Uani 1 1 d .
H16 H 0.9352 0.7691 0.2415 0.062 Uiso 1 1 calc R
C13 C 0.84286(11) 0.4056(3) 0.37607(14) 0.0529(6) Uani 1 1 d .
H13A H 0.8624 0.3407 0.3401 0.063 Uiso 1 1 calc R
H13B H 0.8604 0.3767 0.4255 0.063 Uiso 1 1 calc R
C8 C 0.54425(12) 0.1859(3) 0.43355(14) 0.0599(7) Uani 1 1 d .
H8 H 0.4989 0.1777 0.4405 0.072 Uiso 1 1 calc R
C17 C 0.90048(11) 0.8536(3) 0.33582(15) 0.0547(6) Uani 1 1 d .
C18 C 0.86916(11) 0.8198(3) 0.39947(15) 0.0586(7) Uani 1 1 d .
H18 H 0.8608 0.8936 0.4340 0.070 Uiso 1 1 calc R
C12 C 0.74205(13) 0.4140(3) 0.29545(13) 0.0618(7) Uani 1 1 d .
H12A H 0.7597 0.3435 0.2616 0.093 Uiso 1 1 calc R
H12B H 0.7535 0.5129 0.2806 0.093 Uiso 1 1 calc R
H12C H 0.6945 0.4043 0.2944 0.093 Uiso 1 1 calc R
C9 C 0.57490(12) 0.3188(3) 0.44454(14) 0.0602(7) Uani 1 1 d .
H9 H 0.5508 0.4001 0.4600 0.072 Uiso 1 1 calc R
C6 C 0.54896(14) -0.0805(4) 0.40126(16) 0.0692(8) Uani 1 1 d .
H6 H 0.5036 -0.0897 0.4075 0.083 Uiso 1 1 calc R
C4 C 0.65161(16) -0.1893(3) 0.37351(16) 0.0679(7) Uani 1 1 d .
H4 H 0.6758 -0.2731 0.3614 0.081 Uiso 1 1 calc R
C5 C 0.58404(17) -0.2019(4) 0.38238(18) 0.0773(9) Uani 1 1 d .
H5 H 0.5628 -0.2931 0.3754 0.093 Uiso 1 1 calc R
Cl1 Cl 0.92467(5) 1.03523(9) 0.31941(7) 0.1023(4) Uani 1 1 d .
N1 N 0.77017(8) 0.3857(2) 0.37120(9) 0.0428(5) Uani 1 1 d .
O1 O 0.67030(10) 0.47068(19) 0.44714(10) 0.0621(5) Uani 1 1 d .
H1 H 0.7058 0.4774 0.4272 0.093 Uiso 1 1 calc R

loop_
_atom_site_aniso_label
_atom_site_aniso_U_11
_atom_site_aniso_U_22
_atom_site_aniso_U_33
_atom_site_aniso_U_23
_atom_site_aniso_U_13
_atom_site_aniso_U_12
C2 0.0408(11) 0.0522(13) 0.0295(10) 0.0074(9) -0.0014(8) -0.0015(10)
C19 0.0391(12) 0.0707(17) 0.0484(13) -0.0056(12) 0.0054(9) -0.0015(11)
C1 0.0378(11) 0.0492(13) 0.0297(10) 0.0047(9) 0.0004(8) 0.0040(9)
C11 0.0405(11) 0.0469(12) 0.0452(11) 0.0029(10) 0.0030(9) -0.0011(10)
C14 0.0295(10) 0.0556(14) 0.0440(12) 0.0006(10) -0.0041(8) -0.0018(9)
C15 0.0409(12) 0.0571(14) 0.0416(11) -0.0053(10) -0.0003(9) -0.0008(10)
C3 0.0545(14) 0.0505(14) 0.0459(12) 0.0049(10) 0.0067(10) -0.0014(11)
C7 0.0401(12) 0.0695(16) 0.0420(12) 0.0133(11) -0.0027(9) -0.0035(11)
C10 0.0498(13) 0.0507(14) 0.0399(11) 0.0046(10) 0.0000(9) 0.0056(11)
C16 0.0387(12) 0.0636(15) 0.0514(13) 0.0077(12) 0.0015(9) -0.0030(11)
C13 0.0388(12) 0.0584(15) 0.0608(14) 0.0077(11) -0.0018(10) -0.0025(10)
C8 0.0369(12) 0.086(2) 0.0566(14) 0.0148(13) 0.0035(10) 0.0021(13)
C17 0.0357(12) 0.0508(14) 0.0764(17) 0.0021(12) -0.0075(11) -0.0034(10)
C18 0.0431(13) 0.0639(17) 0.0680(16) -0.0201(13) -0.0045(11) 0.0051(12)
C12 0.0602(15) 0.0800(18) 0.0435(13) 0.0146(12) -0.0109(11) -0.0193(13)
C9 0.0494(14) 0.0774(19) 0.0542(14) 0.0062(12) 0.0070(11) 0.0232(14)
C6 0.0524(15) 0.088(2) 0.0665(17) 0.0198(15) -0.0057(13) -0.0257(15)
C4 0.089(2) 0.0485(15) 0.0663(16) 0.0032(12) 0.0085(14) -0.0069(14)
C5 0.087(2) 0.0625(18) 0.082(2) 0.0106(15) 0.0000(16) -0.0279(17)
Cl1 0.0880(6) 0.0546(5) 0.1635(10) 0.0100(5) 0.0009(6) -0.0147(4)
N1 0.0377(9) 0.0514(11) 0.0382(9) 0.0061(8) -0.0058(7) -0.0052(8)
O1 0.0705(12) 0.0513(11) 0.0655(11) -0.0057(8) 0.0120(9) 0.0063(9)

loop_
_atom_type_symbol
_atom_type_description
_atom_type_scat_dispersion_real
_atom_type_scat_dispersion_imag
_atom_type_scat_source
C C 0.0033 0.0016 'International Tables Vol C Tables 4.2.6.8 and 6.1.1.4'
H H 0.0000 0.0000 'International Tables Vol C Tables 4.2.6.8 and 6.1.1.4'
Cl Cl 0.1484 0.1585 'International Tables Vol C Tables 4.2.6.8 and 6.1.1.4'
N N 0.0061 0.0033 'International Tables Vol C Tables 4.2.6.8 and 6.1.1.4'
O O 0.0106 0.0060 'International Tables Vol C Tables 4.2.6.8 and 6.1.1.4'

loop_
_geom_angle_atom_site_label_1
_geom_angle_atom_site_label_2
_geom_angle_atom_site_label_3
_geom_angle
C3 C2 C7 117.2(2)
C3 C2 C1 122.94(19)
C7 C2 C1 119.8(2)
C18 C19 C14 121.5(2)
C18 C19 H19 119.3
C14 C19 H19 119.3
C10 C1 C2 118.51(19)
C10 C1 C11 121.1(2)
C2 C1 C11 120.33(19)
N1 C11 C1 113.07(17)
N1 C11 H11A 109.0
C1 C11 H11A 109.0
N1 C11 H11B 109.0
C1 C11 H11B 109.0
H11A C11 H11B 107.8
C19 C14 C15 117.8(2)
C19 C14 C13 120.7(2)
C15 C14 C13 121.5(2)
C16 C15 C14 121.7(2)
C16 C15 H15 119.1
C14 C15 H15 119.1
C4 C3 C2 121.5(2)
C4 C3 H3 119.2
C2 C3 H3 119.2
C8 C7 C6 122.1(2)
C8 C7 C2 118.9(2)
C6 C7 C2 119.0(2)
O1 C10 C1 122.4(2)
O1 C10 C9 116.4(2)
C1 C10 C9 121.2(2)
C15 C16 C17 118.8(2)
C15 C16 H16 120.6
C17 C16 H16 120.6
N1 C13 C14 112.21(19)
N1 C13 H13A 109.2
C14 C13 H13A 109.2
N1 C13 H13B 109.2
C14 C13 H13B 109.2
H13A C13 H13B 107.9
C9 C8 C7 121.0(2)
C9 C8 H8 119.5
C7 C8 H8 119.5
C18 C17 C16 121.1(2)
C18 C17 Cl1 119.8(2)
C16 C17 Cl1 119.0(2)
C17 C18 C19 119.0(2)
C17 C18 H18 120.5
C19 C18 H18 120.5
N1 C12 H12A 109.5
N1 C12 H12B 109.5
H12A C12 H12B 109.5
N1 C12 H12C 109.5
H12A C12 H12C 109.5
H12B C12 H12C 109.5
C8 C9 C10 120.4(2)
C8 C9 H9 119.8
C10 C9 H9 119.8
C5 C6 C7 121.6(2)
C5 C6 H6 119.2
C7 C6 H6 119.2
C3 C4 C5 121.0(3)
C3 C4 H4 119.5
C5 C4 H4 119.5
C6 C5 C4 119.6(3)
C6 C5 H5 120.2
C4 C5 H5 120.2
C12 N1 C13 111.27(18)
C12 N1 C11 110.19(18)
C13 N1 C11 110.08(17)
C10 O1 H1 109.5

loop_
_geom_bond_atom_site_label_1
_geom_bond_atom_site_label_2
_geom_bond_distance
C2 C3 1.413(3)
C2 C7 1.419(3)
C2 C1 1.428(3)
C19 C18 1.379(4)
C19 C14 1.382(3)
C19 H19 0.9300
C1 C10 1.375(3)
C1 C11 1.513(3)
C11 N1 1.471(3)
C11 H11A 0.9700
C11 H11B 0.9700
C14 C15 1.384(3)
C14 C13 1.502(3)
C15 C16 1.373(3)
C15 H15 0.9300
C3 C4 1.367(4)
C3 H3 0.9300
C7 C8 1.403(4)
C7 C6 1.419(4)
C10 O1 1.360(3)
C10 C9 1.410(3)
C16 C17 1.377(4)
C16 H16 0.9300
C13 N1 1.471(3)
C13 H13A 0.9700
C13 H13B 0.9700
C8 C9 1.354(4)
C8 H8 0.9300
C17 C18 1.370(4)
C17 Cl1 1.735(3)
C18 H18 0.9300
C12 N1 1.462(3)
C12 H12A 0.9600
C12 H12B 0.9600
C12 H12C 0.9600
C9 H9 0.9300
C6 C5 1.354(4)
C6 H6 0.9300
C4 C5 1.382(4)
C4 H4 0.9300
C5 H5 0.9300
O1 H1 0.8200

loop_
_geom_torsion_atom_site_label_1
_geom_torsion_atom_site_label_2
_geom_torsion_atom_site_label_3
_geom_torsion_atom_site_label_4
_geom_torsion
C3 C2 C1 C10 -174.90(19)
C7 C2 C1 C10 3.5(3)
C3 C2 C1 C11 3.4(3)
C7 C2 C1 C11 -178.19(18)
C10 C1 C11 N1 -29.2(3)
C2 C1 C11 N1 152.61(18)
C18 C19 C14 C15 -0.2(3)
C18 C19 C14 C13 178.8(2)
C19 C14 C15 C16 -0.1(3)
C13 C14 C15 C16 -179.1(2)
C7 C2 C3 C4 2.2(3)
C1 C2 C3 C4 -179.3(2)
C3 C2 C7 C8 176.9(2)
C1 C2 C7 C8 -1.7(3)
C3 C2 C7 C6 -2.9(3)
C1 C2 C7 C6 178.6(2)
C2 C1 C10 O1 175.57(18)
C11 C1 C10 O1 -2.7(3)
C2 C1 C10 C9 -3.0(3)
C11 C1 C10 C9 178.74(19)
C14 C15 C16 C17 0.0(3)
C19 C14 C13 N1 69.1(3)
C15 C14 C13 N1 -111.8(2)
C6 C7 C8 C9 178.9(2)
C2 C7 C8 C9 -0.9(3)
C15 C16 C17 C18 0.3(3)
C15 C16 C17 Cl1 179.78(17)
C16 C17 C18 C19 -0.6(3)
Cl1 C17 C18 C19 179.95(18)
C14 C19 C18 C17 0.5(4)
C7 C8 C9 C10 1.5(4)
O1 C10 C9 C8 -178.1(2)
C1 C10 C9 C8 0.5(3)
C8 C7 C6 C5 -178.1(3)
C2 C7 C6 C5 1.7(4)
C2 C3 C4 C5 -0.2(4)
C7 C6 C5 C4 0.4(4)
C3 C4 C5 C6 -1.2(4)
C14 C13 N1 C12 64.3(3)
C14 C13 N1 C11 -173.24(18)
C1 C11 N1 C12 -70.7(2)
C1 C11 N1 C13 166.25(17)
